data_7203837
loop_
_publ_author_name
'Abakumov, Artem M.'
'Rossell, Marta D.'
'Seryakov, Sergey A.'
'Rozova, Marina G.'
'Markina, Maria M.'
'Van Tendeloo, Gustaaf'
'Antipov, Evgeny V.'

_publ_section_title
;
 Synthesis and crystal structure of novel CaRMnSnO6(R = La, Pr, Nd,
 Sm--Dy) double perovskites
;
_journal_issue 46
_journal_name_full 'Journal of Materials Chemistry'
_journal_page_first 4899
_journal_paper_doi 10.1039/b510242a
_journal_volume 15
_journal_year 2005
_chemical_formula_sum 'Ca La Mn O6 Sn'
_chemical_formula_weight 448.6
_chemical_name_systematic ' ?'
_space_group_IT_number 62
_symmetry_cell_setting orthorhombic
_symmetry_space_group_name_Hall '-P 2ac 2n'
_symmetry_space_group_name_H-M 'P n m a'
_audit_creation_method 'Jana2000 Version : 25/06/2004'
_cell_angle_alpha 90
_cell_angle_beta 90
_cell_angle_gamma 90
_cell_formula_units_Z 2
_cell_length_a 5.6701
_cell_length_b 7.9022
_cell_length_c 5.5545
_cell_volume 248.876
_computing_publication_material '(Jana2000; Petricek and Dusek, 2000)'
_computing_structure_refinement '(Jana2000; Petricek and Dusek, 2000)'
_diffrn_radiation_type X-ray
_diffrn_radiation_wavelength 1.5406
_exptl_absorpt_coefficient_mu 16913.6
_exptl_absorpt_process_details '(Jana2000; Petricek and Dusek, 2000)'
_exptl_crystal_density_diffrn 5.9848
_exptl_crystal_F_000 400
_pd_meas_2theta_range_inc 0.02
_pd_meas_2theta_range_max 110.000
_pd_meas_2theta_range_min 10.000
_pd_meas_number_of_points 5001
_pd_proc_2theta_range_inc 0.02
_pd_proc_2theta_range_max 110
_pd_proc_2theta_range_min 10
_pd_proc_ls_background_function '12 Legendre polynoms'
_pd_proc_ls_pref_orient_corr none
_pd_proc_ls_profile_function Pseudo-Voigt
_pd_proc_ls_prof_R_factor 0.0334
_pd_proc_ls_prof_wR_expected 0.0360
_pd_proc_ls_prof_wR_factor 0.0437
_refine_ls_extinction_method none
_refine_ls_number_parameters 34
_refine_ls_R_factor_all 0.0422
_refine_ls_R_factor_gt 0.0301
_refine_ls_shift/su_max 0.0070
_refine_ls_shift/su_mean 0.0011
_refine_ls_weighting_scheme sigma
_refine_ls_wR_factor_gt 0.0133
_refine_ls_wR_factor_ref 0.0141
_cod_data_source_file b510242a.txt
_cod_data_source_block (I)b
_cod_original_cell_volume 248.8731
_cod_original_sg_symbol_Hall '-P -2zac;-2xn'
_cod_original_formula_sum 'Ca1 La1 Mn1 O6 Sn1'
_cod_database_code 7203837

loop_
_symmetry_equiv_pos_site_id
_symmetry_equiv_pos_as_xyz
1 x,y,z
2 1/2+x,y,1/2-z
3 1/2-x,1/2+y,1/2+z
4 -x,1/2+y,-z
5 -x,-y,-z
6 1/2-x,-y,1/2+z
7 1/2+x,1/2-y,1/2-z
8 x,1/2-y,z

loop_
_atom_site_label
_atom_site_type_symbol
_atom_site_fract_x
_atom_site_fract_y
_atom_site_fract_z
_atom_site_adp_type
_atom_site_U_iso_or_equiv
_atom_site_symmetry_multiplicity
_atom_site_occupancy
_atom_site_calc_flag
_atom_site_refinement_flags
_atom_site_disorder_assembly
_atom_site_disorder_group
La La 0.0412(3) 0.25 -0.0081(8) Uiso 0.0135(7) 4 0.5 d . . .
La Ca 0.0412(3) 0.25 -0.0081(8) Uiso 0.0135(7) 4 0.5 d . . .
Sn Sn 0 0 0.5 Uiso 0.0091(7) 4 0.5 d . . .
Sn Mn 0 0 0.5 Uiso 0.0091(7) 4 0.5 d . . .
O1 O 0.473(2) 0.25 0.101(2) Uiso 0.004(2) 4 1 d . . .
O2 O 0.3013(16) 0.0426(13) 0.7120(18) Uiso 0.004(2) 8 1 d . . .

loop_
_atom_type_symbol
_atom_type_scat_dispersion_real
_atom_type_scat_dispersion_imag
_atom_type_scat_source
_atom_type_scat_versus_stol_list
La -1.409 9.038 'International Tables Vol C Tables 4.2.6.8 and 6.1.1.1'
;
stol 0.00 0.05 0.10 0.15 0.20 0.25 0.30 0.35 0.40
f 57.000 55.351 51.982 48.523 45.212 42.078 39.212 36.659 34.397
stol 0.45 0.50 0.55 0.60 0.65 0.70 0.75 0.80 0.85
f 32.370 30.523 28.817 27.231 25.759 24.401 23.156 22.031 21.015
stol 0.90 0.95 1.00 1.05 1.10 1.15 1.20 1.25 1.30
f 20.106 19.292 18.561 17.902 17.300 16.746 16.227 15.737 15.265
stol 1.35 1.40 1.45 1.50 1.55 1.60 1.65 1.70 1.75
f 14.809 14.362 13.923 13.489 13.060 12.636 12.218 11.807 11.403
;
Ca 0.364 1.286 'International Tables Vol C Tables 4.2.6.8 and 6.1.1.1'
;
stol 0.00 0.05 0.10 0.15 0.20 0.25 0.30 0.35 0.40
f 20.000 19.091 17.331 15.723 14.304 12.961 11.705 10.590 9.650
stol 0.45 0.50 0.55 0.60 0.65 0.70 0.75 0.80 0.85
f 8.885 8.275 7.788 7.392 7.057 6.762 6.491 6.228 5.972
stol 0.90 0.95 1.00 1.05 1.10 1.15 1.20 1.25 1.30
f 5.717 5.463 5.209 4.958 4.710 4.468 4.233 4.007 3.791
stol 1.35 1.40 1.45 1.50 1.55 1.60 1.65 1.70 1.75
f 3.585 3.391 3.209 3.039 2.881 2.733 2.595 2.470 2.356
;
Sn 0.026 5.459 'International Tables Vol C Tables 4.2.6.8 and 6.1.1.1'
;
stol 0.00 0.05 0.10 0.15 0.20 0.25 0.30 0.35 0.40
f 50.000 48.934 46.361 43.309 40.302 37.462 34.794 32.303 30.011
stol 0.45 0.50 0.55 0.60 0.65 0.70 0.75 0.80 0.85
f 27.938 26.096 24.482 23.081 21.868 20.815 19.895 19.073 18.333
stol 0.90 0.95 1.00 1.05 1.10 1.15 1.20 1.25 1.30
f 17.646 17.003 16.384 15.787 15.201 14.627 14.062 13.507 12.962
stol 1.35 1.40 1.45 1.50 1.55 1.60 1.65 1.70 1.75
f 12.430 11.913 11.414 10.933 10.472 10.034 9.618 9.227 8.860
;
Mn -0.530 2.805 'International Tables Vol C Tables 4.2.6.8 and 6.1.1.1'
;
stol 0.00 0.05 0.10 0.15 0.20 0.25 0.30 0.35 0.40
f 25.000 24.274 22.611 20.764 19.012 17.364 15.806 14.353 13.031
stol 0.45 0.50 0.55 0.60 0.65 0.70 0.75 0.80 0.85
f 11.858 10.840 9.973 9.245 8.639 8.137 7.720 7.368 7.070
stol 0.90 0.95 1.00 1.05 1.10 1.15 1.20 1.25 1.30
f 6.808 6.575 6.359 6.157 5.962 5.773 5.586 5.400 5.215
stol 1.35 1.40 1.45 1.50 1.55 1.60 1.65 1.70 1.75
f 5.031 4.849 4.668 4.490 4.315 4.144 3.976 3.814 3.657
;
O 0.049 0.032 'International Tables Vol C Tables 4.2.6.8 and 6.1.1.1'
;
stol 0.00 0.05 0.10 0.15 0.20 0.25 0.30 0.35 0.40
f 8.000 7.798 7.245 6.472 5.623 4.808 4.089 3.489 3.006
stol 0.45 0.50 0.55 0.60 0.65 0.70 0.75 0.80 0.85
f 2.629 2.338 2.115 1.946 1.816 1.714 1.635 1.568 1.512
stol 0.90 0.95 1.00 1.05 1.10 1.15 1.20 1.25 1.30
f 1.463 1.419 1.377 1.337 1.298 1.259 1.221 1.183 1.145
stol 1.35 1.40 1.45 1.50 1.55 1.60 1.65 1.70 1.75
f 1.107 1.070 1.033 0.997 0.961 0.926 0.891 0.857 0.824
;

loop_
_geom_bond_atom_site_label_1
_geom_bond_atom_site_label_2
_geom_bond_site_symmetry_1
_geom_bond_site_symmetry_2
_geom_bond_distance
_geom_bond_publ_flag
La O1 . 1_455 3.278(12) yes
La O1 . . 2.522(12) yes
La O1 . 2_454 3.314(13) yes
La O1 . 2_455 2.296(13) yes
La O2 . 1_554 2.698(10) yes
La O2 . 5_556 3.438(10) yes
La O2 . 2_455 2.412(10) yes
La O2 . 6_554 2.764(10) yes
La O2 . 3_554 2.764(10) yes
La O2 . 7_455 2.412(10) yes
La O2 . 4_556 3.438(10) yes
La O2 . 8_554 2.698(10) yes
Sn O1 . 2_455 2.059(3) yes
Sn O1 . 6_555 2.059(3) yes
Sn O2 . . 2.102(9) yes
Sn O2 . 5_556 2.102(9) yes
Sn O2 . 2_456 1.985(10) yes
Sn O2 . 6_554 1.985(10) yes
